data_4346736
loop_
_publ_author_name
'Ou, Hsiu-Wei'
'Lo, Kai-Hsuan'
'Du, Wei-Ting'
'Lu, Wei-Yi'
'Chuang, Wan-Jung'
'Huang, Bor-Hunn'
'Chen, Hsuan-Ying'
'Lin, Chu-Chieh'

_publ_section_title
;
 Synthesis of Sodium Complexes Supported with NNO-Tridentate Schiff Base
 Ligands and Their Applications in the Ring-Opening Polymerization of
 L-Lactide.
;
_journal_issue 4
_journal_name_full 'Inorganic chemistry'
_journal_page_first 1423
_journal_page_last 1432
_journal_paper_doi 10.1021/acs.inorgchem.5b02043
_journal_volume 55
_journal_year 2016
_chemical_formula_sum 'C50 H64 Cl2 N4 Na2 O4'
_chemical_formula_weight 901.94
_chemical_name_common naphcl
_space_group_IT_number 2
_space_group_name_Hall '-P 1'
_space_group_name_H-M_alt 'P -1'
_symmetry_cell_setting triclinic
_symmetry_space_group_name_H-M 'P -1'
_atom_sites_solution_hydrogens geom
_atom_sites_solution_primary direct
_atom_sites_solution_secondary difmap
_audit_creation_method SHELXL-97
_cell_angle_alpha 74.716(7)
_cell_angle_beta 72.856(6)
_cell_angle_gamma 82.905(6)
_cell_formula_units_Z 1
_cell_length_a 9.9724(6)
_cell_length_b 10.4059(9)
_cell_length_c 12.3474(9)
_cell_measurement_reflns_used 2545
_cell_measurement_temperature 150(2)
_cell_measurement_theta_max 29.0960
_cell_measurement_theta_min 2.7552
_cell_volume 1179.61(16)
_computing_cell_refinement
; 
CrysAlisPro, Agilent Technologies, 
Version 1.171.35.21 (release 20-01-2012 CrysAlis171 .NET) 
(compiled Jan 23 2012,18:06:46) 
;
_computing_data_collection
; 
CrysAlisPro, Agilent Technologies, 
Version 1.171.35.21 (release 20-01-2012 CrysAlis171 .NET) 
(compiled Jan 23 2012,18:06:46) 
;
_computing_data_reduction
; 
CrysAlisPro, Agilent Technologies, 
Version 1.171.35.21 (release 20-01-2012 CrysAlis171 .NET) 
(compiled Jan 23 2012,18:06:46) 
;
_computing_molecular_graphics 'Bruker SHELXTL'
_computing_publication_material 'Bruker SHELXTL'
_computing_structure_refinement 'SHELXL-97 (Sheldrick, 2008)'
_computing_structure_solution 'SHELXS-97 (Sheldrick, 2008)'
_diffrn_ambient_temperature 150(2)
_diffrn_detector_area_resol_mean 16.0690
_diffrn_measured_fraction_theta_full 0.999
_diffrn_measured_fraction_theta_max 0.999
_diffrn_measurement_device_type 'Xcalibur, Sapphire3, Gemini'
_diffrn_measurement_method '\w scans'
_diffrn_radiation_monochromator graphite
_diffrn_radiation_source 'Enhance (Mo) X-ray Source'
_diffrn_radiation_type MoK\a
_diffrn_radiation_wavelength 0.71073
_diffrn_reflns_av_R_equivalents 0.0403
_diffrn_reflns_av_sigmaI/netI 0.0619
_diffrn_reflns_limit_h_max 12
_diffrn_reflns_limit_h_min -11
_diffrn_reflns_limit_k_max 12
_diffrn_reflns_limit_k_min -12
_diffrn_reflns_limit_l_max 15
_diffrn_reflns_limit_l_min -15
_diffrn_reflns_number 12344
_diffrn_reflns_theta_full 26.00
_diffrn_reflns_theta_max 26.00
_diffrn_reflns_theta_min 2.76
_exptl_absorpt_coefficient_mu 0.204
_exptl_absorpt_correction_T_max 1.00000
_exptl_absorpt_correction_T_min 0.98772
_exptl_absorpt_correction_type multi-scan
_exptl_absorpt_process_details
; 
CrysAlisPro, Agilent Technologies, 
Version 1.171.35.21 (release 20-01-2012 CrysAlis171 .NET) 
(compiled Jan 23 2012,18:06:46) 
Empirical absorption correction using spherical harmonics, 
 implemented in SCALE3 ABSPACK scaling algorithm. 
;
_exptl_crystal_colour yellow
_exptl_crystal_density_diffrn 1.270
_exptl_crystal_density_method 'not measured'
_exptl_crystal_description crystal
_exptl_crystal_F_000 480
_exptl_crystal_size_max 0.3
_exptl_crystal_size_mid 0.2
_exptl_crystal_size_min 0.2
_refine_diff_density_max 0.210
_refine_diff_density_min -0.260
_refine_diff_density_rms 0.046
_refine_ls_extinction_method none
_refine_ls_goodness_of_fit_ref 1.008
_refine_ls_hydrogen_treatment mixed
_refine_ls_matrix_type full
_refine_ls_number_parameters 293
_refine_ls_number_reflns 4643
_refine_ls_number_restraints 6
_refine_ls_restrained_S_all 1.008
_refine_ls_R_factor_all 0.0747
_refine_ls_R_factor_gt 0.0457
_refine_ls_shift/su_max 0.001
_refine_ls_shift/su_mean 0.000
_refine_ls_structure_factor_coef Fsqd
_refine_ls_weighting_details 'calc w=1/[\s^2^(Fo^2^)+(0.0349P)^2^+0.0854P] where P=(Fo^2^+2Fc^2^)/3'
_refine_ls_weighting_scheme calc
_refine_ls_wR_factor_gt 0.0864
_refine_ls_wR_factor_ref 0.0968
_reflns_number_gt 3321
_reflns_number_total 4643
_reflns_threshold_expression >2sigma(I)
_cod_data_source_file ic5b02043_si_002.cif
_cod_data_source_block naphcl
_cod_depositor_comments
;

2024-02-12
Z value and formula fixed to values more according to usual
chemical conventions.                 miguel
;
_cod_original_formula_sum 'C25 H32 Cl N2 Na O2'
_cod_original_formula_weight 450.97
_cod_original_formula_units_Z 2
_cod_original_cell_volume 1179.61(15)
_cod_database_code 4346736

loop_
_symmetry_equiv_pos_as_xyz
'x, y, z'
'-x, -y, -z'

loop_
_atom_site_label
_atom_site_type_symbol
_atom_site_fract_x
_atom_site_fract_y
_atom_site_fract_z
_atom_site_U_iso_or_equiv
_atom_site_adp_type
_atom_site_occupancy
_atom_site_symmetry_multiplicity
_atom_site_calc_flag
_atom_site_refinement_flags
_atom_site_disorder_assembly
_atom_site_disorder_group
Na Na 0.48561(7) 0.05600(8) 0.61704(6) 0.0246(2) Uani 1 1 d . . .
Cl Cl 0.04714(6) 0.56561(6) 0.26065(5) 0.03908(17) Uani 1 1 d . . .
O1 O 0.39418(12) 0.11834(13) 0.46091(11) 0.0245(3) Uani 1 1 d . . .
N1 N 0.36623(15) 0.26440(16) 0.63842(13) 0.0216(4) Uani 1 1 d . . .
N2 N 0.32476(14) -0.01015(15) 0.82923(13) 0.0188(4) Uani 1 1 d . . .
C1 C 0.31776(18) 0.2184(2) 0.42005(15) 0.0201(4) Uani 1 1 d . . .
C2 C 0.27493(19) 0.2216(2) 0.31828(16) 0.0243(5) Uani 1 1 d . . .
H2A H 0.3039 0.1489 0.2822 0.029 Uiso 1 1 calc R . .
C3 C 0.19374(19) 0.3251(2) 0.27040(17) 0.0254(5) Uani 1 1 d . . .
H3A H 0.1682 0.3232 0.2026 0.030 Uiso 1 1 calc R . .
C4 C 0.14932(19) 0.4324(2) 0.32182(17) 0.0252(5) Uani 1 1 d . . .
C5 C 0.18724(18) 0.4353(2) 0.41900(16) 0.0236(4) Uani 1 1 d . . .
H5A H 0.1563 0.5093 0.4532 0.028 Uiso 1 1 calc R . .
C6 C 0.27095(18) 0.33135(19) 0.46966(15) 0.0194(4) Uani 1 1 d . . .
C7 C 0.30260(18) 0.34981(19) 0.57200(16) 0.0215(4) Uani 1 1 d . . .
H7A H 0.2734 0.4331 0.5917 0.026 Uiso 1 1 calc R . .
C9 C 0.46624(19) 0.4128(2) 0.71691(17) 0.0248(5) Uani 1 1 d . . .
H9A H 0.5011 0.4668 0.6405 0.030 Uiso 1 1 calc R . .
C10 C 0.49277(19) 0.4442(2) 0.81061(18) 0.0269(5) Uani 1 1 d . . .
H10A H 0.5470 0.5184 0.7981 0.032 Uiso 1 1 calc R . .
C11 C 0.44022(19) 0.3676(2) 0.92238(18) 0.0269(5) Uani 1 1 d . . .
H11A H 0.4570 0.3894 0.9871 0.032 Uiso 1 1 calc R . .
C12 C 0.36258(19) 0.2585(2) 0.93907(17) 0.0241(5) Uani 1 1 d . . .
H12A H 0.3265 0.2064 1.0161 0.029 Uiso 1 1 calc R . .
C13 C 0.33613(18) 0.22313(19) 0.84664(16) 0.0189(4) Uani 1 1 d . . .
C8 C 0.38902(18) 0.30287(19) 0.73313(16) 0.0197(4) Uani 1 1 d . . .
C14 C 0.24667(18) 0.10726(19) 0.86729(16) 0.0212(4) Uani 1 1 d . . .
H14A H 0.1986 0.0800 0.9517 0.025 Uiso 1 1 calc R . .
H14B H 0.1733 0.1378 0.8256 0.025 Uiso 1 1 calc R . .
C15 C 0.42244(19) -0.0682(2) 0.90030(17) 0.0250(5) Uani 1 1 d . . .
H15A H 0.3694 -0.0960 0.9825 0.038 Uiso 1 1 calc R . .
H15B H 0.4886 -0.0015 0.8916 0.038 Uiso 1 1 calc R . .
H15C H 0.4745 -0.1458 0.8742 0.038 Uiso 1 1 calc R . .
C16 C 0.22537(18) -0.10847(19) 0.83341(16) 0.0198(4) Uani 1 1 d . . .
H16A H 0.1570 -0.0574 0.7907 0.024 Uiso 1 1 calc R . .
C17 C 0.13787(19) -0.1752(2) 0.95629(16) 0.0251(5) Uani 1 1 d . . .
H17A H 0.2013 -0.2270 1.0023 0.030 Uiso 1 1 calc R . .
H17B H 0.0859 -0.1057 0.9963 0.030 Uiso 1 1 calc R . .
C18 C 0.03395(19) -0.2678(2) 0.95075(17) 0.0273(5) Uani 1 1 d . . .
H18A H -0.0186 -0.3118 1.0310 0.033 Uiso 1 1 calc R . .
H18B H -0.0345 -0.2147 0.9105 0.033 Uiso 1 1 calc R . .
C19 C 0.1092(2) -0.3736(2) 0.88614(17) 0.0289(5) Uani 1 1 d . . .
H19A H 0.0395 -0.4301 0.8811 0.035 Uiso 1 1 calc R . .
H19B H 0.1723 -0.4313 0.9295 0.035 Uiso 1 1 calc R . .
C20 C 0.1943(2) -0.3071(2) 0.76386(18) 0.0317(5) Uani 1 1 d . . .
H20A H 0.1299 -0.2557 0.7186 0.038 Uiso 1 1 calc R . .
H20B H 0.2461 -0.3765 0.7236 0.038 Uiso 1 1 calc R . .
C21 C 0.2988(2) -0.2136(2) 0.76798(18) 0.0296(5) Uani 1 1 d . . .
H21A H 0.3687 -0.2664 0.8068 0.036 Uiso 1 1 calc R . .
H21B H 0.3498 -0.1692 0.6873 0.036 Uiso 1 1 calc R . .
O2 O 0.69166(14) 0.12486(16) 0.64866(12) 0.0364(4) Uani 1 1 d . . .
C22 C 0.7303(4) 0.1787(4) 0.7302(3) 0.0274(8) Uani 0.647(3) 1 d PD A 1
H22A H 0.6551 0.1691 0.8046 0.033 Uiso 0.647(3) 1 calc PR A 1
H22B H 0.7510 0.2740 0.6977 0.033 Uiso 0.647(3) 1 calc PR A 1
C25 C 0.8260(5) 0.1173(5) 0.5577(5) 0.0422(11) Uani 0.647(3) 1 d PD A 1
H25A H 0.8455 0.2049 0.5016 0.051 Uiso 0.647(3) 1 calc PR A 1
H25B H 0.8237 0.0502 0.5145 0.051 Uiso 0.647(3) 1 calc PR A 1
C24 C 0.9371(4) 0.0759(5) 0.6257(4) 0.0458(10) Uani 0.647(3) 1 d PD A 1
H24A H 0.9707 -0.0182 0.6283 0.055 Uiso 0.647(3) 1 calc PR A 1
H24B H 1.0185 0.1333 0.5894 0.055 Uiso 0.647(3) 1 calc PR A 1
C23 C 0.8616(4) 0.0941(4) 0.7474(3) 0.0385(10) Uani 0.647(3) 1 d PD A 1
H23A H 0.9199 0.1407 0.7761 0.046 Uiso 0.647(3) 1 calc PR A 1
H23B H 0.8370 0.0071 0.8032 0.046 Uiso 0.647(3) 1 calc PR A 1
C22' C 0.7624(8) 0.1171(8) 0.7394(7) 0.0274(8) Uani 0.353(3) 1 d PD A 2
H22C H 0.7331 0.0393 0.8058 0.033 Uiso 0.353(3) 1 calc PR A 2
H22D H 0.7427 0.1993 0.7685 0.033 Uiso 0.353(3) 1 calc PR A 2
C25' C 0.7760(9) 0.1591(11) 0.5425(10) 0.0422(11) Uani 0.353(3) 1 d PD A 2
H25C H 0.7404 0.2438 0.4987 0.051 Uiso 0.353(3) 1 calc PR A 2
H25D H 0.7811 0.0892 0.5002 0.051 Uiso 0.353(3) 1 calc PR A 2
C24' C 0.9196(6) 0.1757(9) 0.5528(6) 0.0458(10) Uani 0.353(3) 1 d PD A 2
H24C H 0.9943 0.1363 0.4962 0.055 Uiso 0.353(3) 1 calc PR A 2
H24D H 0.9367 0.2711 0.5396 0.055 Uiso 0.353(3) 1 calc PR A 2
C23' C 0.9140(8) 0.1019(9) 0.6758(7) 0.0385(10) Uani 0.353(3) 1 d PD A 2
H23C H 0.9441 0.0068 0.6804 0.046 Uiso 0.353(3) 1 calc PR A 2
H23D H 0.9742 0.1420 0.7078 0.046 Uiso 0.353(3) 1 calc PR A 2

loop_
_atom_site_aniso_label
_atom_site_aniso_U_11
_atom_site_aniso_U_22
_atom_site_aniso_U_33
_atom_site_aniso_U_23
_atom_site_aniso_U_13
_atom_site_aniso_U_12
Na 0.0259(4) 0.0272(5) 0.0238(4) -0.0111(4) -0.0098(3) 0.0053(3)
Cl 0.0526(4) 0.0303(3) 0.0440(3) -0.0091(3) -0.0323(3) 0.0096(3)
O1 0.0250(7) 0.0261(8) 0.0249(8) -0.0095(6) -0.0105(6) 0.0064(6)
N1 0.0258(9) 0.0227(10) 0.0180(8) -0.0062(7) -0.0066(7) -0.0030(7)
N2 0.0195(8) 0.0156(9) 0.0218(9) -0.0041(7) -0.0069(7) -0.0003(7)
C1 0.0151(10) 0.0238(11) 0.0197(10) -0.0048(9) -0.0015(8) -0.0034(8)
C2 0.0260(11) 0.0276(12) 0.0224(11) -0.0118(9) -0.0069(8) 0.0002(9)
C3 0.0260(11) 0.0311(13) 0.0223(11) -0.0070(9) -0.0105(8) -0.0028(9)
C4 0.0254(11) 0.0239(12) 0.0265(11) -0.0028(9) -0.0111(9) 0.0005(9)
C5 0.0253(11) 0.0205(11) 0.0258(11) -0.0074(9) -0.0073(8) 0.0006(9)
C6 0.0179(10) 0.0225(11) 0.0168(10) -0.0036(8) -0.0032(8) -0.0027(8)
C7 0.0233(10) 0.0183(11) 0.0233(11) -0.0076(9) -0.0048(8) -0.0009(8)
C9 0.0280(11) 0.0220(11) 0.0237(11) -0.0043(9) -0.0062(9) -0.0038(9)
C10 0.0258(11) 0.0225(12) 0.0360(12) -0.0110(10) -0.0095(9) -0.0039(9)
C11 0.0286(11) 0.0284(12) 0.0327(12) -0.0160(10) -0.0162(9) 0.0032(9)
C12 0.0255(11) 0.0251(12) 0.0235(11) -0.0074(9) -0.0093(8) 0.0014(9)
C13 0.0168(10) 0.0179(11) 0.0227(10) -0.0068(8) -0.0061(8) 0.0026(8)
C8 0.0197(10) 0.0179(11) 0.0228(11) -0.0078(8) -0.0071(8) 0.0040(8)
C14 0.0218(10) 0.0208(11) 0.0204(10) -0.0060(9) -0.0042(8) -0.0002(8)
C15 0.0241(11) 0.0259(12) 0.0281(11) -0.0065(9) -0.0117(9) -0.0015(9)
C16 0.0213(10) 0.0189(11) 0.0211(10) -0.0037(8) -0.0093(8) -0.0022(8)
C17 0.0266(11) 0.0247(12) 0.0237(11) -0.0063(9) -0.0049(8) -0.0042(9)
C18 0.0268(11) 0.0245(12) 0.0284(12) -0.0035(9) -0.0052(9) -0.0054(9)
C19 0.0304(12) 0.0206(12) 0.0384(13) -0.0057(10) -0.0142(10) -0.0029(9)
C20 0.0363(12) 0.0281(13) 0.0351(13) -0.0146(10) -0.0095(10) -0.0033(10)
C21 0.0321(12) 0.0278(12) 0.0305(12) -0.0129(10) -0.0037(9) -0.0061(9)
O2 0.0272(8) 0.0540(11) 0.0353(9) -0.0221(8) -0.0107(7) 0.0010(7)
C22 0.029(2) 0.029(3) 0.0275(16) -0.009(2) -0.0113(13) 0.0023(19)
C25 0.039(4) 0.053(4) 0.032(2) -0.014(2) -0.001(2) -0.003(2)
C24 0.0262(18) 0.064(3) 0.051(3) -0.027(2) -0.0048(18) 0.0003(19)
C23 0.042(3) 0.0380(19) 0.042(3) -0.014(2) -0.022(2) 0.0092(18)
C22' 0.029(2) 0.029(3) 0.0275(16) -0.009(2) -0.0113(13) 0.0023(19)
C25' 0.039(4) 0.053(4) 0.032(2) -0.014(2) -0.001(2) -0.003(2)
C24' 0.0262(18) 0.064(3) 0.051(3) -0.027(2) -0.0048(18) 0.0003(19)
C23' 0.042(3) 0.0380(19) 0.042(3) -0.014(2) -0.022(2) 0.0092(18)

loop_
_atom_type_symbol
_atom_type_description
_atom_type_scat_dispersion_real
_atom_type_scat_dispersion_imag
_atom_type_scat_source
C C 0.0033 0.0016 'International Tables Vol C Tables 4.2.6.8 and 6.1.1.4'
H H 0.0000 0.0000 'International Tables Vol C Tables 4.2.6.8 and 6.1.1.4'
N N 0.0061 0.0033 'International Tables Vol C Tables 4.2.6.8 and 6.1.1.4'
O O 0.0106 0.0060 'International Tables Vol C Tables 4.2.6.8 and 6.1.1.4'
Na Na 0.0362 0.0249 'International Tables Vol C Tables 4.2.6.8 and 6.1.1.4'
Cl Cl 0.1484 0.1585 'International Tables Vol C Tables 4.2.6.8 and 6.1.1.4'

loop_
_geom_angle_atom_site_label_1
_geom_angle_atom_site_label_2
_geom_angle_atom_site_label_3
_geom_angle
_geom_angle_site_symmetry_1
_geom_angle_site_symmetry_3
O1 Na O1 87.60(5) . 2_656
O1 Na N1 77.31(5) . .
O1 Na N1 163.10(6) 2_656 .
O1 Na O2 131.31(6) . .
O1 Na O2 93.89(5) 2_656 .
N1 Na O2 90.48(6) . .
O1 Na N2 121.32(5) . .
O1 Na N2 115.98(6) 2_656 .
N1 Na N2 78.95(5) . .
O2 Na N2 101.51(5) . .
O1 Na Na 44.21(4) . 2_656
O1 Na Na 43.39(3) 2_656 2_656
N1 Na Na 121.12(5) . 2_656
O2 Na Na 120.08(5) . 2_656
N2 Na Na 131.54(5) . 2_656
C1 O1 Na 135.91(13) . .
C1 O1 Na 131.31(12) . 2_656
Na O1 Na 92.40(5) . 2_656
C7 N1 C8 117.52(17) . .
C7 N1 Na 130.79(13) . .
C8 N1 Na 111.07(11) . .
C15 N2 C14 109.90(15) . .
C15 N2 C16 112.46(14) . .
C14 N2 C16 110.35(13) . .
C15 N2 Na 104.39(10) . .
C14 N2 Na 111.42(11) . .
C16 N2 Na 108.20(11) . .
O1 C1 C6 124.28(17) . .
O1 C1 C2 120.22(18) . .
C6 C1 C2 115.50(17) . .
C3 C2 C1 123.06(19) . .
C3 C2 H2A 118.5 . .
C1 C2 H2A 118.5 . .
C2 C3 C4 119.68(18) . .
C2 C3 H3A 120.2 . .
C4 C3 H3A 120.2 . .
C5 C4 C3 119.98(18) . .
C5 C4 Cl 119.99(16) . .
C3 C4 Cl 120.02(15) . .
C4 C5 C6 121.74(19) . .
C4 C5 H5A 119.1 . .
C6 C5 H5A 119.1 . .
C5 C6 C1 120.04(17) . .
C5 C6 C7 114.98(18) . .
C1 C6 C7 124.98(16) . .
N1 C7 C6 126.30(19) . .
N1 C7 H7A 116.9 . .
C6 C7 H7A 116.9 . .
C10 C9 C8 120.94(19) . .
C10 C9 H9A 119.5 . .
C8 C9 H9A 119.5 . .
C11 C10 C9 119.91(19) . .
C11 C10 H10A 120.0 . .
C9 C10 H10A 120.0 . .
C10 C11 C12 119.36(19) . .
C10 C11 H11A 120.3 . .
C12 C11 H11A 120.3 . .
C13 C12 C11 122.07(19) . .
C13 C12 H12A 119.0 . .
C11 C12 H12A 119.0 . .
C12 C13 C8 118.06(18) . .
C12 C13 C14 121.14(17) . .
C8 C13 C14 120.72(17) . .
C9 C8 C13 119.65(18) . .
C9 C8 N1 122.17(17) . .
C13 C8 N1 118.12(17) . .
N2 C14 C13 114.58(15) . .
N2 C14 H14A 108.6 . .
C13 C14 H14A 108.6 . .
N2 C14 H14B 108.6 . .
C13 C14 H14B 108.6 . .
H14A C14 H14B 107.6 . .
N2 C15 H15A 109.5 . .
N2 C15 H15B 109.5 . .
H15A C15 H15B 109.5 . .
N2 C15 H15C 109.5 . .
H15A C15 H15C 109.5 . .
H15B C15 H15C 109.5 . .
N2 C16 C21 111.85(14) . .
N2 C16 C17 115.16(15) . .
C21 C16 C17 110.17(16) . .
N2 C16 H16A 106.3 . .
C21 C16 H16A 106.3 . .
C17 C16 H16A 106.3 . .
C18 C17 C16 111.09(16) . .
C18 C17 H17A 109.4 . .
C16 C17 H17A 109.4 . .
C18 C17 H17B 109.4 . .
C16 C17 H17B 109.4 . .
H17A C17 H17B 108.0 . .
C19 C18 C17 111.19(16) . .
C19 C18 H18A 109.4 . .
C17 C18 H18A 109.4 . .
C19 C18 H18B 109.4 . .
C17 C18 H18B 109.4 . .
H18A C18 H18B 108.0 . .
C18 C19 C20 109.90(17) . .
C18 C19 H19A 109.7 . .
C20 C19 H19A 109.7 . .
C18 C19 H19B 109.7 . .
C20 C19 H19B 109.7 . .
H19A C19 H19B 108.2 . .
C19 C20 C21 111.20(17) . .
C19 C20 H20A 109.4 . .
C21 C20 H20A 109.4 . .
C19 C20 H20B 109.4 . .
C21 C20 H20B 109.4 . .
H20A C20 H20B 108.0 . .
C16 C21 C20 111.56(16) . .
C16 C21 H21A 109.3 . .
C20 C21 H21A 109.3 . .
C16 C21 H21B 109.3 . .
C20 C21 H21B 109.3 . .
H21A C21 H21B 108.0 . .
C25' O2 C22 112.4(5) . .
C25' O2 C22' 112.6(5) . .
C22 O2 C22' 26.9(3) . .
C25' O2 C25 26.3(4) . .
C22 O2 C25 103.2(3) . .
C22' O2 C25 93.1(4) . .
C25' O2 Na 103.2(4) . .
C22 O2 Na 140.09(18) . .
C22' O2 Na 142.7(3) . .
C25 O2 Na 116.7(2) . .
O2 C22 C23 102.8(3) . .
O2 C22 H22A 111.2 . .
C23 C22 H22A 111.2 . .
O2 C22 H22B 111.2 . .
C23 C22 H22B 111.2 . .
H22A C22 H22B 109.1 . .
O2 C25 C24 104.5(4) . .
O2 C25 H25A 110.9 . .
C24 C25 H25A 110.9 . .
O2 C25 H25B 110.9 . .
C24 C25 H25B 110.9 . .
H25A C25 H25B 108.9 . .
C23 C24 C25 104.5(3) . .
C23 C24 H24A 110.8 . .
C25 C24 H24A 110.8 . .
C23 C24 H24B 110.8 . .
C25 C24 H24B 110.8 . .
H24A C24 H24B 108.9 . .
C24 C23 C22 103.2(3) . .
C24 C23 H23A 111.1 . .
C22 C23 H23A 111.1 . .
C24 C23 H23B 111.1 . .
C22 C23 H23B 111.1 . .
H23A C23 H23B 109.1 . .
O2 C22' C23' 102.5(6) . .
O2 C22' H22C 111.3 . .
C23' C22' H22C 111.3 . .
O2 C22' H22D 111.3 . .
C23' C22' H22D 111.3 . .
H22C C22' H22D 109.2 . .
O2 C25' C24' 107.9(7) . .
O2 C25' H25C 110.1 . .
C24' C25' H25C 110.1 . .
O2 C25' H25D 110.1 . .
C24' C25' H25D 110.1 . .
H25C C25' H25D 108.4 . .
C23' C24' C25' 103.4(7) . .
C23' C24' H24C 111.1 . .
C25' C24' H24C 111.1 . .
C23' C24' H24D 111.1 . .
C25' C24' H24D 111.1 . .
H24C C24' H24D 109.0 . .
C22' C23' C24' 103.2(6) . .
C22' C23' H23C 111.1 . .
C24' C23' H23C 111.1 . .
C22' C23' H23D 111.1 . .
C24' C23' H23D 111.1 . .
H23C C23' H23D 109.1 . .

loop_
_geom_bond_atom_site_label_1
_geom_bond_atom_site_label_2
_geom_bond_distance
_geom_bond_site_symmetry_2
Na O1 2.2801(14) .
Na O1 2.3146(15) 2_656
Na N1 2.3809(18) .
Na O2 2.4233(15) .
Na N2 2.5992(16) .
Na Na 3.3163(15) 2_656
Cl C4 1.7559(19) .
O1 C1 1.293(2) .
O1 Na 2.3146(15) 2_656
N1 C7 1.284(2) .
N1 C8 1.416(2) .
N2 C15 1.471(2) .
N2 C14 1.474(2) .
N2 C16 1.491(2) .
C1 C6 1.432(3) .
C1 C2 1.433(2) .
C2 C3 1.377(3) .
C2 H2A 0.9500 .
C3 C4 1.390(3) .
C3 H3A 0.9500 .
C4 C5 1.369(3) .
C5 C6 1.409(3) .
C5 H5A 0.9500 .
C6 C7 1.453(2) .
C7 H7A 0.9500 .
C9 C10 1.385(3) .
C9 C8 1.395(3) .
C9 H9A 0.9500 .
C10 C11 1.383(3) .
C10 H10A 0.9500 .
C11 C12 1.390(3) .
C11 H11A 0.9500 .
C12 C13 1.389(3) .
C12 H12A 0.9500 .
C13 C8 1.411(3) .
C13 C14 1.511(3) .
C14 H14A 0.9900 .
C14 H14B 0.9900 .
C15 H15A 0.9800 .
C15 H15B 0.9800 .
C15 H15C 0.9800 .
C16 C21 1.518(3) .
C16 C17 1.536(2) .
C16 H16A 1.0000 .
C17 C18 1.526(3) .
C17 H17A 0.9900 .
C17 H17B 0.9900 .
C18 C19 1.522(3) .
C18 H18A 0.9900 .
C18 H18B 0.9900 .
C19 C20 1.522(3) .
C19 H19A 0.9900 .
C19 H19B 0.9900 .
C20 C21 1.531(3) .
C20 H20A 0.9900 .
C20 H20B 0.9900 .
C21 H21A 0.9900 .
C21 H21B 0.9900 .
O2 C25' 1.316(11) .
O2 C22 1.434(4) .
O2 C22' 1.470(8) .
O2 C25 1.482(5) .
C22 C23 1.521(5) .
C22 H22A 0.9900 .
C22 H22B 0.9900 .
C25 C24 1.536(5) .
C25 H25A 0.9900 .
C25 H25B 0.9900 .
C24 C23 1.519(5) .
C24 H24A 0.9900 .
C24 H24B 0.9900 .
C23 H23A 0.9900 .
C23 H23B 0.9900 .
C22' C23' 1.495(10) .
C22' H22C 0.9900 .
C22' H22D 0.9900 .
C25' C24' 1.509(10) .
C25' H25C 0.9900 .
C25' H25D 0.9900 .
C24' C23' 1.498(10) .
C24' H24C 0.9900 .
C24' H24D 0.9900 .
C23' H23C 0.9900 .
C23' H23D 0.9900 .
